data_4342142
loop_
_publ_author_name
'Maheswari, K.'
'Rao, A. Ramakrishna'
'Reddy, N. Dastagiri'

_publ_section_title
;
 Insertion of benzonitrile into Al-N and ga-N bonds: formation of fused
 carbatriaza-gallanes/alanes and their subsequent synthesis from amidines
 and trimethyl-gallium/aluminum.
;
_journal_issue 4
_journal_name_full 'Inorganic chemistry'
_journal_page_first 2000
_journal_page_last 2008
_journal_paper_doi 10.1021/ic5029096
_journal_volume 54
_journal_year 2015
_chemical_formula_moiety 'C21 H21 Ga2 N3'
_chemical_formula_sum 'C21 H21 Ga2 N3'
_chemical_formula_weight 454.85
_chemical_name_systematic
;
 ?
;
_space_group_crystal_system trigonal
_space_group_IT_number 148
_space_group_name_Hall '-R 3'
_space_group_name_H-M_alt 'R -3'
_symmetry_space_group_name_Hall '-R 3'
_symmetry_space_group_name_H-M 'R -3 :H'
_atom_sites_solution_hydrogens geom
_atom_sites_solution_primary direct
_atom_sites_solution_secondary difmap
_audit_creation_date 2014-03-11
_audit_creation_method
;
Olex2 1.2
(compiled 2013.12.10 svn.r2850 for OlexSys, GUI svn.r4736)
;
_cell_angle_alpha 90.00
_cell_angle_beta 90.00
_cell_angle_gamma 120.00
_cell_formula_units_Z 18
_cell_length_a 19.2352(4)
_cell_length_b 19.2352(4)
_cell_length_c 33.3633(9)
_cell_measurement_temperature 293(2)
_cell_measurement_theta_max 29.1
_cell_measurement_theta_min 3.67
_cell_volume 10690.4(4)
_computing_molecular_graphics 'Olex2 (Dolomanov et al., 2009)'
_computing_publication_material 'Olex2 (Dolomanov et al., 2009)'
_computing_structure_refinement 'ShelXL (Sheldrick, 2008)'
_computing_structure_solution 'ShelXS (Sheldrick, 2008)'
_diffrn_ambient_temperature 293(2)
_diffrn_measured_fraction_theta_full 0.995
_diffrn_measured_fraction_theta_max 0.923
_diffrn_radiation_monochromator graphite
_diffrn_radiation_type MoK\a
_diffrn_radiation_wavelength 0.71073
_diffrn_reflns_av_R_equivalents 0.0645
_diffrn_reflns_av_unetI/netI 0.0651
_diffrn_reflns_limit_h_max 25
_diffrn_reflns_limit_h_min -23
_diffrn_reflns_limit_k_max 24
_diffrn_reflns_limit_k_min -26
_diffrn_reflns_limit_l_max 44
_diffrn_reflns_limit_l_min -45
_diffrn_reflns_number 33439
_diffrn_reflns_theta_full 25.00
_diffrn_reflns_theta_max 29.10
_diffrn_reflns_theta_min 0.924
_diffrn_source 'fine-focus sealed tube'
_exptl_absorpt_coefficient_mu 2.275
_exptl_absorpt_correction_T_max 0.664
_exptl_absorpt_correction_T_min 0.497
_exptl_absorpt_correction_type multi-scan
_exptl_crystal_colour colourless
_exptl_crystal_density_diffrn 1.272
_exptl_crystal_density_method 'not measured'
_exptl_crystal_description block
_exptl_crystal_F_000 4140
_exptl_crystal_size_max 0.33
_exptl_crystal_size_mid 0.26
_exptl_crystal_size_min 0.18
_refine_diff_density_max 0.542
_refine_diff_density_min -0.634
_refine_diff_density_rms 0.093
_refine_ls_extinction_method none
_refine_ls_goodness_of_fit_ref 0.992
_refine_ls_hydrogen_treatment mixed
_refine_ls_matrix_type full
_refine_ls_number_parameters 237
_refine_ls_number_reflns 5892
_refine_ls_number_restraints 0
_refine_ls_restrained_S_all 0.992
_refine_ls_R_factor_all 0.0717
_refine_ls_R_factor_gt 0.0390
_refine_ls_shift/su_max 0.003
_refine_ls_shift/su_mean 0.000
_refine_ls_structure_factor_coef Fsqd
_refine_ls_weighting_details 'calc w=1/[\s^2^(Fo^2^)+(0.0494P)^2^+0.0000P] where P=(Fo^2^+2Fc^2^)/3'
_refine_ls_weighting_scheme calc
_refine_ls_wR_factor_gt 0.0893
_refine_ls_wR_factor_ref 0.0963
_reflns_number_gt 4062
_reflns_number_total 5892
_reflns_threshold_expression >2sigma(I)
_cod_data_source_file ic5029096_si_002.cif
_cod_data_source_block compound_5
_cod_depositor_comments 'Adding full bibliography for 4342142--4342150.cif.'
_cod_database_code 4342142
_olex2_refinement_description
;
1. Fixed Uiso
 At 1.2 times of:
  All C(H) groups
 At 1.5 times of:
  All C(H,H,H) groups
2.a Aromatic/amide H refined with riding coordinates:
 C5(H5), C15(H15), C11(H11), C14(H14), C9(H9), C13(H13), C12(H12), C33(H33),
 C39(H39), C6(H6), C8(H8), C7(H7), C16(H16), C17(H17), C18(H18)
2.b Idealised Me refined as rotating group:
 C1(H1A,H1B,H1C), C2(H2A,H2B,H2C)
;

loop_
_space_group_symop_id
_space_group_symop_operation_xyz
1 'x, y, z'
2 '-y, x-y, z'
3 '-x+y, -x, z'
4 'x+2/3, y+1/3, z+1/3'
5 '-y+2/3, x-y+1/3, z+1/3'
6 '-x+y+2/3, -x+1/3, z+1/3'
7 'x+1/3, y+2/3, z+2/3'
8 '-y+1/3, x-y+2/3, z+2/3'
9 '-x+y+1/3, -x+2/3, z+2/3'
10 '-x, -y, -z'
11 'y, -x+y, -z'
12 'x-y, x, -z'
13 '-x+2/3, -y+1/3, -z+1/3'
14 'y+2/3, -x+y+1/3, -z+1/3'
15 'x-y+2/3, x+1/3, -z+1/3'
16 '-x+1/3, -y+2/3, -z+2/3'
17 'y+1/3, -x+y+2/3, -z+2/3'
18 'x-y+1/3, x+2/3, -z+2/3'

loop_
_atom_site_label
_atom_site_type_symbol
_atom_site_fract_x
_atom_site_fract_y
_atom_site_fract_z
_atom_site_U_iso_or_equiv
_atom_site_adp_type
_atom_site_occupancy
_atom_site_symmetry_multiplicity
_atom_site_calc_flag
_atom_site_refinement_flags_posn
Ga1 Ga 0.995146(19) 0.895600(19) 0.627209(9) 0.01791(9) Uani 1 1 d .
Ga2 Ga 0.855009(19) 0.848092(19) 0.675374(10) 0.01935(10) Uani 1 1 d .
N1 N 0.89448(14) 0.90109(14) 0.62083(7) 0.0187(5) Uani 1 1 d .
N2 N 0.82404(14) 0.90888(14) 0.71070(7) 0.0213(5) Uani 1 1 d .
N3 N 0.96696(14) 0.88123(14) 0.68369(7) 0.0206(5) Uani 1 1 d .
C4 C 0.86627(18) 1.02972(18) 0.75144(9) 0.0226(7) Uani 1 1 d .
C5 C 0.8894(2) 1.0104(2) 0.78734(10) 0.0302(8) Uani 1 1 d .
H5 H 0.9061 0.9726 0.7876 0.036 Uiso 1 1 calc R
C15 C 0.88377(19) 0.86187(18) 0.54966(9) 0.0235(7) Uani 1 1 d .
H15 H 0.9394 0.8911 0.5477 0.028 Uiso 1 1 calc R
C11 C 0.76355(18) 0.81736(19) 0.58750(10) 0.0283(7) Uani 1 1 d .
H11 H 0.7375 0.8162 0.6112 0.034 Uiso 1 1 calc R
C10 C 0.84726(17) 0.86034(17) 0.58594(9) 0.0199(6) Uani 1 1 d .
C3 C 0.86867(18) 0.99054(18) 0.71308(9) 0.0215(6) Uani 1 1 d .
C14 C 0.8385(2) 0.8204(2) 0.51611(10) 0.0295(7) Uani 1 1 d .
H14 H 0.8642 0.8218 0.4923 0.035 Uiso 1 1 calc R
C9 C 0.84063(19) 1.0851(2) 0.75179(11) 0.0315(8) Uani 1 1 d .
H9 H 0.8254 1.0988 0.7279 0.038 Uiso 1 1 calc R
C13 C 0.7563(2) 0.7777(2) 0.51820(11) 0.0345(8) Uani 1 1 d .
H13 H 0.7261 0.7500 0.4959 0.041 Uiso 1 1 calc R
C12 C 0.7186(2) 0.7762(2) 0.55401(11) 0.0356(8) Uani 1 1 d .
H12 H 0.6629 0.7474 0.5556 0.043 Uiso 1 1 calc R
C33 C 0.6941(2) 0.8841(2) 0.73531(12) 0.0414(9) Uani 1 1 d .
H33 H 0.6963 0.9222 0.7174 0.050 Uiso 1 1 calc R
C38 C 0.75602(19) 0.86724(18) 0.73692(10) 0.0279(7) Uani 1 1 d .
C39 C 0.7511(2) 0.8092(2) 0.76290(11) 0.0421(9) Uani 1 1 d .
H39 H 0.7920 0.7968 0.7639 0.051 Uiso 1 1 calc R
C6 C 0.8876(2) 1.0471(2) 0.82252(11) 0.0430(10) Uani 1 1 d .
H6 H 0.9042 1.0350 0.8464 0.052 Uiso 1 1 calc R
C8 C 0.8373(2) 1.1206(2) 0.78722(12) 0.0429(10) Uani 1 1 d .
H8 H 0.8189 1.1571 0.7872 0.051 Uiso 1 1 calc R
C1 C 0.9893(2) 0.79933(18) 0.60344(10) 0.0268(7) Uani 1 1 d .
H1A H 0.9343 0.7573 0.6019 0.040 Uiso 1 1 calc GR
H1B H 1.0189 0.7820 0.6198 0.040 Uiso 1 1 calc GR
H1C H 1.0120 0.8117 0.5770 0.040 Uiso 1 1 calc GR
C2 C 0.7741(2) 0.73403(18) 0.67337(10) 0.0322(8) Uani 1 1 d .
H2A H 0.7733 0.7092 0.6985 0.048 Uiso 1 1 calc GR
H2B H 0.7869 0.7086 0.6522 0.048 Uiso 1 1 calc GR
H2C H 0.7222 0.7283 0.6685 0.048 Uiso 1 1 calc GR
C7 C 0.8611(3) 1.1019(2) 0.82229(12) 0.0495(11) Uani 1 1 d .
H7 H 0.8595 1.1263 0.8461 0.059 Uiso 1 1 calc R
C16 C 0.6234(3) 0.7866(3) 0.78663(15) 0.0681(15) Uani 1 1 d .
H16 H 0.5792 0.7599 0.8035 0.082 Uiso 1 1 calc R
C17 C 0.6841(3) 0.7691(3) 0.78776(14) 0.0667(14) Uani 1 1 d .
H17 H 0.6806 0.7300 0.8053 0.080 Uiso 1 1 calc R
C18 C 0.6281(2) 0.8434(3) 0.76075(15) 0.0588(13) Uani 1 1 d .
H18 H 0.5868 0.8553 0.7600 0.071 Uiso 1 1 calc R

loop_
_atom_site_aniso_label
_atom_site_aniso_U_11
_atom_site_aniso_U_22
_atom_site_aniso_U_33
_atom_site_aniso_U_23
_atom_site_aniso_U_13
_atom_site_aniso_U_12
Ga1 0.01828(17) 0.01823(17) 0.01745(17) -0.00060(13) -0.00138(13) 0.00929(14)
Ga2 0.01860(17) 0.01785(17) 0.02013(18) 0.00130(13) 0.00074(13) 0.00800(14)
N1 0.0179(12) 0.0182(12) 0.0185(12) -0.0023(10) -0.0024(10) 0.0078(11)
N2 0.0223(13) 0.0196(13) 0.0205(13) 0.0025(10) 0.0044(11) 0.0094(11)
N3 0.0211(13) 0.0234(13) 0.0182(12) 0.0014(10) -0.0005(10) 0.0120(11)
C4 0.0193(15) 0.0229(16) 0.0229(16) 0.0003(13) 0.0055(13) 0.0084(13)
C5 0.0339(19) 0.0355(19) 0.0250(17) 0.0026(15) 0.0048(15) 0.0203(16)
C15 0.0225(16) 0.0247(16) 0.0228(16) 0.0004(13) -0.0033(13) 0.0114(13)
C11 0.0228(17) 0.0314(18) 0.0274(18) 0.0020(14) -0.0025(14) 0.0109(15)
C10 0.0226(15) 0.0173(15) 0.0209(15) 0.0013(12) -0.0047(12) 0.0108(13)
C3 0.0198(15) 0.0242(16) 0.0217(16) -0.0011(13) -0.0003(12) 0.0118(13)
C14 0.037(2) 0.0363(19) 0.0210(17) -0.0034(14) -0.0056(14) 0.0228(17)
C9 0.0291(18) 0.0337(19) 0.034(2) 0.0025(15) 0.0067(15) 0.0177(16)
C13 0.040(2) 0.0269(18) 0.034(2) -0.0068(15) -0.0190(17) 0.0144(16)
C12 0.0210(17) 0.034(2) 0.042(2) -0.0004(17) -0.0108(15) 0.0069(15)
C33 0.0295(19) 0.035(2) 0.057(3) 0.0042(18) 0.0118(18) 0.0138(17)
C38 0.0269(17) 0.0209(16) 0.0294(18) 0.0006(14) 0.0085(14) 0.0070(14)
C39 0.054(2) 0.036(2) 0.041(2) 0.0133(17) 0.0195(19) 0.0255(19)
C6 0.050(2) 0.042(2) 0.0218(19) -0.0014(16) 0.0023(17) 0.0122(19)
C8 0.043(2) 0.032(2) 0.054(3) -0.0028(18) 0.0201(19) 0.0181(18)
C1 0.0333(18) 0.0215(16) 0.0273(17) -0.0007(13) -0.0017(14) 0.0149(14)
C2 0.0345(19) 0.0219(17) 0.034(2) 0.0009(14) 0.0006(15) 0.0095(15)
C7 0.064(3) 0.041(2) 0.033(2) -0.0088(18) 0.020(2) 0.019(2)
C16 0.062(3) 0.043(3) 0.082(4) 0.014(2) 0.051(3) 0.014(2)
C17 0.087(4) 0.045(3) 0.060(3) 0.025(2) 0.043(3) 0.026(3)
C18 0.035(2) 0.050(3) 0.086(4) 0.001(2) 0.026(2) 0.017(2)

loop_
_atom_type_symbol
_atom_type_description
_atom_type_scat_dispersion_real
_atom_type_scat_dispersion_imag
_atom_type_scat_source
C C 0.0033 0.0016 'International Tables Vol C Tables 4.2.6.8 and 6.1.1.4'
H H 0.0000 0.0000 'International Tables Vol C Tables 4.2.6.8 and 6.1.1.4'
Ga Ga 0.2307 1.6083 'International Tables Vol C Tables 4.2.6.8 and 6.1.1.4'
N N 0.0061 0.0033 'International Tables Vol C Tables 4.2.6.8 and 6.1.1.4'

loop_
_geom_angle_atom_site_label_1
_geom_angle_atom_site_label_2
_geom_angle_atom_site_label_3
_geom_angle
_geom_angle_site_symmetry_1
_geom_angle_site_symmetry_3
N1 Ga1 Ga2 135.51(7) 2_765 .
N1 Ga1 Ga2 45.30(7) . .
N1 Ga1 N1 119.15(12) 2_765 .
N1 Ga1 C1 114.38(12) 2_765 .
N3 Ga1 Ga2 42.25(7) . .
N3 Ga1 N1 108.73(10) . 2_765
N3 Ga1 N1 84.39(10) . .
N3 Ga1 C1 112.15(12) . .
C1 Ga1 Ga2 108.93(10) . .
C1 Ga1 N1 113.95(12) . .
N1 Ga2 Ga1 44.30(7) . .
N2 Ga2 Ga1 131.88(7) . .
N2 Ga2 N1 112.87(10) . .
N2 Ga2 C2 112.48(13) . .
N3 Ga2 Ga1 42.41(7) . .
N3 Ga2 N1 83.60(10) . .
N3 Ga2 N2 109.80(10) . .
N3 Ga2 C2 120.31(13) . .
C2 Ga2 Ga1 115.63(10) . .
C2 Ga2 N1 114.78(12) . .
Ga1 N1 Ga1 118.56(12) 3_675 .
Ga1 N1 Ga2 90.39(9) . .
Ga1 N1 Ga2 103.34(11) 3_675 .
C10 N1 Ga1 114.81(18) . .
C10 N1 Ga1 110.04(18) . 3_675
C10 N1 Ga2 118.20(18) . .
C3 N2 Ga2 121.3(2) . .
C3 N2 C38 118.6(2) . .
C38 N2 Ga2 119.92(19) . .
Ga2 N3 Ga1 95.34(10) . .
C3 N3 Ga1 127.1(2) 2_765 .
C3 N3 Ga2 135.7(2) 2_765 .
C5 C4 C3 120.4(3) . .
C9 C4 C5 119.0(3) . .
C9 C4 C3 120.6(3) . .
C4 C5 H5 120.0 . .
C6 C5 C4 120.1(3) . .
C6 C5 H5 120.0 . .
C10 C15 H15 119.3 . .
C10 C15 C14 121.4(3) . .
C14 C15 H15 119.3 . .
C10 C11 H11 119.6 . .
C12 C11 H11 119.6 . .
C12 C11 C10 120.7(3) . .
C15 C10 N1 121.1(3) . .
C15 C10 C11 117.7(3) . .
C11 C10 N1 121.2(3) . .
N2 C3 C4 118.0(3) . .
N3 C3 N2 121.3(3) 3_675 .
N3 C3 C4 120.7(3) 3_675 .
C15 C14 H14 119.9 . .
C13 C14 C15 120.3(3) . .
C13 C14 H14 119.9 . .
C4 C9 H9 119.6 . .
C4 C9 C8 120.7(3) . .
C8 C9 H9 119.6 . .
C14 C13 H13 120.4 . .
C14 C13 C12 119.3(3) . .
C12 C13 H13 120.4 . .
C11 C12 H12 119.7 . .
C13 C12 C11 120.6(3) . .
C13 C12 H12 119.7 . .
C38 C33 H33 120.2 . .
C38 C33 C18 119.5(4) . .
C18 C33 H33 120.2 . .
C33 C38 N2 119.8(3) . .
C39 C38 N2 120.5(3) . .
C39 C38 C33 119.7(3) . .
C38 C39 H39 120.3 . .
C38 C39 C17 119.4(4) . .
C17 C39 H39 120.3 . .
C5 C6 H6 120.0 . .
C5 C6 C7 120.0(4) . .
C7 C6 H6 120.0 . .
C9 C8 H8 120.1 . .
C7 C8 C9 119.8(4) . .
C7 C8 H8 120.1 . .
Ga1 C1 H1A 109.5 . .
Ga1 C1 H1B 109.5 . .
Ga1 C1 H1C 109.5 . .
H1A C1 H1B 109.5 . .
H1A C1 H1C 109.5 . .
H1B C1 H1C 109.5 . .
Ga2 C2 H2A 109.5 . .
Ga2 C2 H2B 109.5 . .
Ga2 C2 H2C 109.5 . .
H2A C2 H2B 109.5 . .
H2A C2 H2C 109.5 . .
H2B C2 H2C 109.5 . .
C6 C7 H7 119.8 . .
C8 C7 C6 120.3(3) . .
C8 C7 H7 119.8 . .
C17 C16 H16 120.2 . .
C18 C16 H16 120.2 . .
C18 C16 C17 119.6(4) . .
C39 C17 H17 119.5 . .
C16 C17 C39 120.9(4) . .
C16 C17 H17 119.5 . .
C33 C18 H18 119.6 . .
C16 C18 C33 120.9(4) . .
C16 C18 H18 119.6 . .

loop_
_geom_bond_atom_site_label_1
_geom_bond_atom_site_label_2
_geom_bond_distance
_geom_bond_site_symmetry_2
Ga1 Ga2 2.8671(5) .
Ga1 N1 1.953(2) 2_765
Ga1 N1 2.003(2) .
Ga1 N3 1.942(2) .
Ga1 C1 1.966(3) .
Ga2 N1 2.038(2) .
Ga2 N2 1.951(2) .
Ga2 N3 1.936(2) .
Ga2 C2 1.956(3) .
N1 Ga1 1.953(2) 3_675
N1 C10 1.443(4) .
N2 C3 1.365(4) .
N2 C38 1.439(4) .
N3 C3 1.297(4) 2_765
C4 C5 1.392(4) .
C4 C3 1.498(4) .
C4 C9 1.381(4) .
C5 H5 0.9300 .
C5 C6 1.380(5) .
C15 H15 0.9300 .
C15 C10 1.392(4) .
C15 C14 1.398(4) .
C11 H11 0.9300 .
C11 C10 1.396(4) .
C11 C12 1.392(5) .
C3 N3 1.297(4) 3_675
C14 H14 0.9300 .
C14 C13 1.371(5) .
C9 H9 0.9300 .
C9 C8 1.382(5) .
C13 H13 0.9300 .
C13 C12 1.390(5) .
C12 H12 0.9300 .
C33 H33 0.9300 .
C33 C38 1.383(5) .
C33 C18 1.396(5) .
C38 C39 1.379(5) .
C39 H39 0.9300 .
C39 C17 1.396(5) .
C6 H6 0.9300 .
C6 C7 1.380(5) .
C8 H8 0.9300 .
C8 C7 1.369(6) .
C1 H1A 0.9600 .
C1 H1B 0.9600 .
C1 H1C 0.9600 .
C2 H2A 0.9600 .
C2 H2B 0.9600 .
C2 H2C 0.9600 .
C7 H7 0.9300 .
C16 H16 0.9300 .
C16 C17 1.367(7) .
C16 C18 1.358(6) .
C17 H17 0.9300 .
C18 H18 0.9300 .

loop_
_geom_torsion_atom_site_label_1
_geom_torsion_atom_site_label_2
_geom_torsion_atom_site_label_3
_geom_torsion_atom_site_label_4
_geom_torsion
_geom_torsion_site_symmetry_1
_geom_torsion_site_symmetry_4
Ga1 Ga2 N1 Ga1 -119.53(13) . 3_675
Ga1 Ga2 N1 C10 118.7(2) . .
Ga1 Ga2 N2 C3 6.7(3) . .
Ga1 Ga2 N2 C38 -169.01(19) . .
Ga1 Ga2 N3 C3 -164.4(4) . 2_765
Ga1 N1 C10 C15 -37.9(3) . .
Ga1 N1 C10 C15 98.9(3) 3_675 .
Ga1 N1 C10 C11 141.4(2) . .
Ga1 N1 C10 C11 -81.7(3) 3_675 .
Ga2 Ga1 N1 Ga1 105.45(15) . 3_675
Ga2 Ga1 N1 C10 -121.6(2) . .
Ga2 Ga1 N3 C3 166.4(3) . 2_765
Ga2 N1 C10 C15 -142.7(2) . .
Ga2 N1 C10 C11 36.6(3) . .
Ga2 N2 C3 N3 24.9(4) . 3_675
Ga2 N2 C3 C4 -152.5(2) . .
Ga2 N2 C38 C33 -124.5(3) . .
Ga2 N2 C38 C39 53.8(4) . .
N1 Ga1 Ga2 N1 88.31(14) 2_765 .
N1 Ga1 Ga2 N2 -80.13(14) . .
N1 Ga1 Ga2 N2 8.19(14) 2_765 .
N1 Ga1 Ga2 N3 -152.24(14) . .
N1 Ga1 Ga2 N3 -63.93(15) 2_765 .
N1 Ga1 Ga2 C2 100.01(15) . .
N1 Ga1 Ga2 C2 -171.67(15) 2_765 .
N1 Ga1 N1 Ga1 -21.2(2) 2_765 3_675
N1 Ga1 N1 Ga2 -126.68(10) 2_765 .
N1 Ga1 N1 C10 111.74(18) 2_765 .
N1 Ga1 N3 Ga2 138.35(10) 2_765 .
N1 Ga1 N3 Ga2 19.43(10) . .
N1 Ga1 N3 C3 -55.2(3) 2_765 2_765
N1 Ga1 N3 C3 -174.2(3) . 2_765
N1 Ga2 N2 C3 -41.6(3) . .
N1 Ga2 N2 C38 142.7(2) . .
N1 Ga2 N3 Ga1 -19.11(10) . .
N1 Ga2 N3 C3 176.5(3) . 2_765
N2 Ga2 N1 Ga1 7.71(14) . 3_675
N2 Ga2 N1 Ga1 127.25(10) . .
N2 Ga2 N1 C10 -114.1(2) . .
N2 Ga2 N3 Ga1 -131.14(10) . .
N2 Ga2 N3 C3 64.4(3) . 2_765
N2 C38 C39 C17 -179.4(4) . .
N3 Ga1 Ga2 N1 152.24(14) . .
N3 Ga1 Ga2 N2 72.12(14) . .
N3 Ga1 Ga2 C2 -107.74(16) . .
N3 Ga1 N1 Ga1 87.12(14) . 3_675
N3 Ga1 N1 Ga2 -18.34(9) . .
N3 Ga1 N1 C10 -139.9(2) . .
N3 Ga2 N1 Ga1 18.43(9) . .
N3 Ga2 N1 Ga1 -101.11(11) . 3_675
N3 Ga2 N1 C10 137.1(2) . .
N3 Ga2 N2 C3 49.7(2) . .
N3 Ga2 N2 C38 -126.0(2) . .
C4 C5 C6 C7 1.4(5) . .
C4 C9 C8 C7 1.3(5) . .
C5 C4 C3 N2 58.8(4) . .
C5 C4 C3 N3 -118.6(3) . 3_675
C5 C4 C9 C8 -0.5(5) . .
C5 C6 C7 C8 -0.6(6) . .
C15 C14 C13 C12 0.1(5) . .
C10 C15 C14 C13 0.7(5) . .
C10 C11 C12 C13 -0.6(5) . .
C3 N2 C38 C33 59.7(4) . .
C3 N2 C38 C39 -122.1(3) . .
C3 C4 C5 C6 179.5(3) . .
C3 C4 C9 C8 179.1(3) . .
C14 C15 C10 N1 177.9(3) . .
C14 C15 C10 C11 -1.4(4) . .
C14 C13 C12 C11 -0.2(5) . .
C9 C4 C5 C6 -0.8(5) . .
C9 C4 C3 N2 -120.8(3) . .
C9 C4 C3 N3 61.8(4) . 3_675
C9 C8 C7 C6 -0.8(6) . .
C12 C11 C10 N1 -178.0(3) . .
C12 C11 C10 C15 1.3(5) . .
C33 C38 C39 C17 -1.1(6) . .
C38 N2 C3 N3 -159.3(3) . 3_675
C38 N2 C3 C4 23.3(4) . .
C38 C33 C18 C16 -1.0(7) . .
C38 C39 C17 C16 0.1(7) . .
C1 Ga1 Ga2 N1 -105.33(14) . .
C1 Ga1 Ga2 N2 174.55(14) . .
C1 Ga1 Ga2 N3 102.43(15) . .
C1 Ga1 Ga2 C2 -5.31(15) . .
C1 Ga1 N1 Ga1 -161.11(14) . 3_675
C1 Ga1 N1 Ga2 93.44(13) . .
C1 Ga1 N1 C10 -28.2(2) . .
C1 Ga1 N3 Ga2 -94.17(13) . .
C1 Ga1 N3 C3 72.2(3) . 2_765
C2 Ga2 N1 Ga1 -102.08(13) . .
C2 Ga2 N1 Ga1 138.39(13) . 3_675
C2 Ga2 N1 C10 16.6(2) . .
C2 Ga2 N2 C3 -173.4(2) . .
C2 Ga2 N2 C38 10.9(3) . .
C2 Ga2 N3 Ga1 95.91(15) . .
C2 Ga2 N3 C3 -68.5(3) . 2_765
C17 C16 C18 C33 -0.1(8) . .
C18 C33 C38 N2 179.9(3) . .
C18 C33 C38 C39 1.6(6) . .
C18 C16 C17 C39 0.5(8) . .

loop_
_platon_squeeze_void_nr
_platon_squeeze_void_average_x
_platon_squeeze_void_average_y
_platon_squeeze_void_average_z
_platon_squeeze_void_volume
_platon_squeeze_void_count_electrons
_platon_squeeze_void_content
1 0.000 0.000 0.000 768 75 ' '
2 0.000 0.000 0.500 7 0 ' '
3 0.333 0.667 0.667 767 75 ' '
4 0.333 0.667 0.167 6 0 ' '
5 0.667 0.333 0.333 767 75 ' '
6 0.667 0.333 0.833 6 0 ' '
